data_7051924
loop_
_publ_author_name
'Bhogala, Balakrishna R.'
'Nangia, Ashwini'

_publ_section_title
;
 Ternary and quaternary co-crystals of
 1,3-cis,5-cis-cyclohexanetricarboxylic acid and
 4,4&#x2032;-bipyridines
;
_journal_issue 5
_journal_name_full 'New Journal of Chemistry'
_journal_page_first 800
_journal_paper_doi 10.1039/b800293b
_journal_volume 32
_journal_year 2008
_chemical_formula_moiety (C14H16N2),2(C9H12O6),2(C12H12N2),(C7H7Cl)
_chemical_formula_sum 'C63 H71 Cl N6 O12'
_chemical_formula_weight 1139.71
_chemical_name_systematic
;
cis,cis-1,3,5-cyclohexanetricarboxylic acid
- 1,2-bis(4-pyridyl)ethane - 1,4-bis(4-pyridyl)butane - o-chlorotoluene
;
_space_group_IT_number 2
_symmetry_cell_setting triclinic
_symmetry_space_group_name_Hall '-P 1'
_symmetry_space_group_name_H-M 'P -1'
_atom_sites_solution_hydrogens geom
_atom_sites_solution_primary direct
_atom_sites_solution_secondary difmap
_audit_creation_method SHELXL-97
_cell_angle_alpha 86.0620(10)
_cell_angle_beta 83.1300(10)
_cell_angle_gamma 81.9200(10)
_cell_formula_units_Z 1
_cell_length_a 5.7053(5)
_cell_length_b 14.1098(13)
_cell_length_c 18.2660(16)
_cell_measurement_reflns_used 8110
_cell_measurement_temperature 100(2)
_cell_measurement_theta_max 28.16
_cell_measurement_theta_min 2.62
_cell_volume 1443.4(2)
_computing_cell_refinement 'Bruker SMART'
_computing_data_collection 'Bruker SMART'
_computing_data_reduction 'Bruker SAINT'
_computing_structure_refinement 'SHELXL-97 (Sheldrick, 1997)'
_computing_structure_solution 'SHELXS-97 (Sheldrick, 1990)'
_diffrn_ambient_temperature 100(2)
_diffrn_measured_fraction_theta_full 0.998
_diffrn_measured_fraction_theta_max 0.998
_diffrn_measurement_device_type 'CCD area detector'
_diffrn_measurement_method 'phi and omega scans'
_diffrn_radiation_monochromator graphite
_diffrn_radiation_source 'fine-focus sealed tube'
_diffrn_radiation_type MoK\a
_diffrn_radiation_wavelength 0.71073
_diffrn_reflns_av_R_equivalents 0.0252
_diffrn_reflns_av_sigmaI/netI 0.0239
_diffrn_reflns_limit_h_max 6
_diffrn_reflns_limit_h_min -6
_diffrn_reflns_limit_k_max 17
_diffrn_reflns_limit_k_min -17
_diffrn_reflns_limit_l_max 22
_diffrn_reflns_limit_l_min -22
_diffrn_reflns_number 20347
_diffrn_reflns_theta_full 25.71
_diffrn_reflns_theta_max 25.71
_diffrn_reflns_theta_min 1.46
_exptl_absorpt_coefficient_mu 0.135
_exptl_absorpt_correction_T_max 0.9721
_exptl_absorpt_correction_T_min 0.9292
_exptl_absorpt_correction_type multi-scan
_exptl_absorpt_process_details 'SADABS - Bruker Nonius area detector scaling and absorption correction - V2.10'
_exptl_crystal_colour colourless
_exptl_crystal_density_diffrn 1.311
_exptl_crystal_density_method 'not measured'
_exptl_crystal_description irregular
_exptl_crystal_F_000 604
_exptl_crystal_size_max 0.55
_exptl_crystal_size_mid 0.39
_exptl_crystal_size_min 0.21
_refine_diff_density_max 0.541
_refine_diff_density_min -0.411
_refine_diff_density_rms 0.055
_refine_ls_extinction_method none
_refine_ls_goodness_of_fit_ref 1.042
_refine_ls_hydrogen_treatment mixed
_refine_ls_matrix_type full
_refine_ls_number_parameters 427
_refine_ls_number_reflns 5474
_refine_ls_number_restraints 4
_refine_ls_restrained_S_all 1.041
_refine_ls_R_factor_all 0.0637
_refine_ls_R_factor_gt 0.0507
_refine_ls_shift/su_max 0.001
_refine_ls_shift/su_mean 0.000
_refine_ls_structure_factor_coef Fsqd
_refine_ls_weighting_details 'calc w=1/[\s^2^(Fo^2^)+(0.0726P)^2^+0.8262P] where P=(Fo^2^+2Fc^2^)/3'
_refine_ls_weighting_scheme calc
_refine_ls_wR_factor_gt 0.1283
_refine_ls_wR_factor_ref 0.1389
_reflns_number_gt 4431
_reflns_number_total 5474
_reflns_threshold_expression >2sigma(I)
_cod_data_source_file b800293b.txt
_cod_data_source_block 5d
_cod_database_code 7051924

loop_
_symmetry_equiv_pos_as_xyz
'x, y, z'
'-x, -y, -z'

loop_
_atom_site_label
_atom_site_type_symbol
_atom_site_fract_x
_atom_site_fract_y
_atom_site_fract_z
_atom_site_U_iso_or_equiv
_atom_site_adp_type
_atom_site_occupancy
_atom_site_symmetry_multiplicity
_atom_site_calc_flag
_atom_site_refinement_flags
_atom_site_disorder_assembly
_atom_site_disorder_group
O6 O 0.4446(2) 0.45565(9) 0.37872(8) 0.0269(3) Uani 1 1 d . . .
O4 O 0.4665(2) 0.90153(10) 0.29940(8) 0.0312(3) Uani 1 1 d . . .
O3 O 0.0957(2) 0.96439(9) 0.33769(8) 0.0324(3) Uani 1 1 d . . .
O1 O 0.0471(3) 0.58545(10) 0.14026(8) 0.0362(4) Uani 1 1 d . . .
N30 N -0.2047(3) 0.32637(11) 0.42055(8) 0.0232(3) Uani 1 1 d . . .
N16 N 0.5434(3) 0.08337(11) 0.27493(9) 0.0266(4) Uani 1 1 d . . .
C15 C 0.5000(3) 0.54361(13) 0.37488(10) 0.0222(4) Uani 1 1 d . . .
O5 O 0.6899(2) 0.56237(10) 0.38975(9) 0.0387(4) Uani 1 1 d . . .
C10 C 0.3695(3) 0.71883(12) 0.35097(10) 0.0224(4) Uani 1 1 d . . .
H10A H 0.3946 0.7314 0.4019 0.027 Uiso 1 1 calc R . .
H10B H 0.5208 0.7234 0.3190 0.027 Uiso 1 1 calc R . .
C14 C 0.2404(3) 0.89547(13) 0.32204(10) 0.0226(4) Uani 1 1 d . . .
C35 C -0.2122(3) 0.23219(13) 0.42007(10) 0.0229(4) Uani 1 1 d . . .
H35 H -0.3360 0.2114 0.3973 0.028 Uiso 1 1 calc R . .
C34 C -0.0508(3) 0.16355(13) 0.45069(10) 0.0220(4) Uani 1 1 d . . .
H34 H -0.0626 0.0974 0.4481 0.026 Uiso 1 1 calc R . .
C11 C 0.3033(3) 0.61774(12) 0.34975(10) 0.0206(4) Uani 1 1 d . . .
H11 H 0.1574 0.6133 0.3854 0.025 Uiso 1 1 calc R . .
O2 O -0.2087(3) 0.71834(12) 0.15722(9) 0.0455(4) Uani 1 1 d . . .
C36 C 0.3039(3) 0.11978(12) 0.52377(10) 0.0219(4) Uani 1 1 d . . .
H36A H 0.2187 0.0940 0.5696 0.026 Uiso 1 1 calc R . .
H36B H 0.4310 0.1534 0.5382 0.026 Uiso 1 1 calc R . .
N22 N 0.4029(3) 0.31510(14) -0.03928(10) 0.0366(4) Uani 1 1 d . . .
C17 C 0.3697(3) 0.15604(14) 0.28653(10) 0.0266(4) Uani 1 1 d . . .
H17 H 0.2188 0.1424 0.3094 0.032 Uiso 1 1 calc R . .
C18 C 0.3983(3) 0.25045(14) 0.26690(10) 0.0266(4) Uani 1 1 d . . .
H18 H 0.2694 0.3000 0.2767 0.032 Uiso 1 1 calc R . .
C12 C 0.2443(3) 0.59735(12) 0.27301(10) 0.0214(4) Uani 1 1 d . . .
H12A H 0.3882 0.5980 0.2369 0.026 Uiso 1 1 calc R . .
H12B H 0.1926 0.5331 0.2745 0.026 Uiso 1 1 calc R . .
C37 C 0.4198(3) 0.03596(12) 0.47778(10) 0.0207(4) Uani 1 1 d . . .
H37A H 0.5154 0.0604 0.4335 0.025 Uiso 1 1 calc R . .
H37B H 0.2944 0.0034 0.4610 0.025 Uiso 1 1 calc R . .
C13 C -0.0344(3) 0.65295(13) 0.17638(11) 0.0251(4) Uani 1 1 d . . .
C25 C 0.6497(3) 0.36119(14) 0.07391(10) 0.0258(4) Uani 1 1 d . . .
C33 C 0.1305(3) 0.19210(12) 0.48561(9) 0.0197(4) Uani 1 1 d . . .
C9 C 0.1755(3) 0.79469(12) 0.32417(10) 0.0207(4) Uani 1 1 d . . .
H9 H 0.0276 0.7920 0.3592 0.025 Uiso 1 1 calc R . .
C7 C 0.0463(3) 0.67328(12) 0.24895(10) 0.0218(4) Uani 1 1 d . . .
H7 H -0.0937 0.6712 0.2873 0.026 Uiso 1 1 calc R . .
C32 C 0.1402(3) 0.28968(13) 0.48545(10) 0.0242(4) Uani 1 1 d . . .
H32 H 0.2622 0.3125 0.5077 0.029 Uiso 1 1 calc R . .
C31 C -0.0279(3) 0.35385(13) 0.45284(11) 0.0254(4) Uani 1 1 d . . .
H31 H -0.0176 0.4204 0.4533 0.030 Uiso 1 1 calc R . .
C28 C 0.7852(4) 0.38818(14) 0.13362(11) 0.0302(4) Uani 1 1 d . . .
H28A H 0.8111 0.4561 0.1247 0.036 Uiso 1 1 calc R . .
H28B H 0.9434 0.3486 0.1307 0.036 Uiso 1 1 calc R . .
C19 C 0.6166(3) 0.27253(13) 0.23277(10) 0.0234(4) Uani 1 1 d . . .
C23 C 0.3139(4) 0.38571(15) 0.00473(12) 0.0316(5) Uani 1 1 d . . .
H23 H 0.1636 0.4208 -0.0034 0.038 Uiso 1 1 calc R . .
C8 C 0.1189(3) 0.77416(12) 0.24728(10) 0.0226(4) Uani 1 1 d . . .
H8A H 0.2608 0.7788 0.2109 0.027 Uiso 1 1 calc R . .
H8B H -0.0124 0.8222 0.2320 0.027 Uiso 1 1 calc R . .
C29 C 0.6568(4) 0.37458(14) 0.21137(11) 0.0306(4) Uani 1 1 d . . .
H29A H 0.7516 0.3965 0.2474 0.037 Uiso 1 1 calc R . .
H29B H 0.5007 0.4157 0.2146 0.037 Uiso 1 1 calc R . .
C21 C 0.7537(3) 0.10432(14) 0.24244(11) 0.0299(4) Uani 1 1 d . . .
H21 H 0.8802 0.0534 0.2341 0.036 Uiso 1 1 calc R . .
C20 C 0.7955(3) 0.19622(14) 0.22057(11) 0.0286(4) Uani 1 1 d . . .
H20 H 0.9475 0.2074 0.1970 0.034 Uiso 1 1 calc R . .
C24 C 0.4284(4) 0.41090(14) 0.06167(11) 0.0297(4) Uani 1 1 d . . .
H24 H 0.3568 0.4615 0.0920 0.036 Uiso 1 1 calc R . .
C26 C 0.7406(4) 0.28722(17) 0.02850(12) 0.0357(5) Uani 1 1 d . . .
H26 H 0.8907 0.2510 0.0352 0.043 Uiso 1 1 calc R . .
C27 C 0.6135(4) 0.26600(19) -0.02651(13) 0.0441(6) Uani 1 1 d . . .
H27 H 0.6784 0.2143 -0.0566 0.053 Uiso 1 1 calc R . .
Cl45 Cl 0.7452(19) 0.9702(8) -0.1049(5) 0.143(4) Uani 0.25 1 d P A -1
Cl46 Cl 0.6886(9) 0.8957(6) -0.1003(2) 0.124(2) Uani 0.25 1 d P A -1
C38 C 0.5675(9) 0.9610(6) -0.0239(3) 0.097(4) Uani 0.50 1 d PD A -1
C44 C 0.214(3) 1.0553(6) -0.0786(5) 0.126(4) Uani 0.50 1 d P A -1
H44A H 0.3169 1.0431 -0.1248 0.189 Uiso 0.50 1 calc PR A -1
H44B H 0.1599 1.1242 -0.0763 0.189 Uiso 0.50 1 calc PR A -1
H44C H 0.0760 1.0207 -0.0766 0.189 Uiso 0.50 1 calc PR A -1
C39 C 0.6694(14) 0.9334(7) 0.0410(4) 0.092(3) Uani 0.50 1 d PD A -1
H39A H 0.8265 0.8998 0.0358 0.110 Uiso 0.50 1 calc PR A -1
C42 C 0.2339(19) 1.0316(7) 0.0571(4) 0.103(3) Uani 0.50 1 d PD A -1
H42A H 0.0673 1.0522 0.0641 0.123 Uiso 0.50 1 calc PR A -1
C40 C 0.5712(9) 0.9488(4) 0.1092(3) 0.0498(13) Uani 0.50 1 d PD A -1
H40A H 0.6396 0.9189 0.1513 0.060 Uiso 0.50 1 calc PR A -1
C43 C 0.3532(16) 1.0211(5) -0.0135(5) 0.103(4) Uani 0.50 1 d PD A -1
C41 C 0.3604(15) 1.0120(11) 0.1148(6) 0.086(5) Uani 0.50 1 d PD A -1
H41A H 0.3054 1.0415 0.1600 0.104 Uiso 0.50 1 calc PR A -1
H6 H 0.568(5) 0.410(2) 0.3931(15) 0.059(8) Uiso 1 1 d . . .
H4 H 0.485(5) 0.965(2) 0.2942(15) 0.060(8) Uiso 1 1 d . . .
H2 H -0.264(6) 0.701(2) 0.1128(19) 0.079(10) Uiso 1 1 d . . .

loop_
_atom_site_aniso_label
_atom_site_aniso_U_11
_atom_site_aniso_U_22
_atom_site_aniso_U_33
_atom_site_aniso_U_23
_atom_site_aniso_U_13
_atom_site_aniso_U_12
O6 0.0240(7) 0.0162(6) 0.0421(8) 0.0040(6) -0.0140(6) -0.0018(5)
O4 0.0275(7) 0.0202(7) 0.0459(9) 0.0004(6) -0.0010(6) -0.0065(6)
O3 0.0292(7) 0.0181(7) 0.0498(9) -0.0039(6) -0.0067(6) 0.0003(6)
O1 0.0422(9) 0.0298(8) 0.0402(8) -0.0116(7) -0.0173(7) -0.0020(6)
N30 0.0198(8) 0.0215(8) 0.0280(8) 0.0015(6) -0.0057(6) -0.0007(6)
N16 0.0281(8) 0.0251(8) 0.0281(8) 0.0025(7) -0.0077(7) -0.0067(7)
C15 0.0212(9) 0.0187(9) 0.0270(9) 0.0010(7) -0.0060(7) -0.0014(7)
O5 0.0263(7) 0.0241(7) 0.0695(11) 0.0073(7) -0.0243(7) -0.0053(6)
C10 0.0220(9) 0.0173(9) 0.0297(10) -0.0008(7) -0.0106(7) -0.0025(7)
C14 0.0257(9) 0.0200(9) 0.0232(9) 0.0003(7) -0.0089(7) -0.0023(7)
C35 0.0208(9) 0.0220(9) 0.0270(9) -0.0008(7) -0.0071(7) -0.0030(7)
C34 0.0207(9) 0.0173(9) 0.0285(9) -0.0007(7) -0.0052(7) -0.0024(7)
C11 0.0182(8) 0.0182(9) 0.0257(9) -0.0003(7) -0.0055(7) -0.0017(7)
O2 0.0443(9) 0.0508(10) 0.0426(9) -0.0137(8) -0.0289(8) 0.0150(8)
C36 0.0214(9) 0.0203(9) 0.0244(9) -0.0006(7) -0.0078(7) 0.0000(7)
N22 0.0293(9) 0.0520(11) 0.0306(9) 0.0013(8) -0.0111(7) -0.0081(8)
C17 0.0219(9) 0.0326(10) 0.0261(9) 0.0010(8) -0.0026(7) -0.0076(8)
C18 0.0267(10) 0.0260(10) 0.0270(10) -0.0032(8) -0.0051(8) 0.0000(8)
C12 0.0201(9) 0.0169(8) 0.0282(9) -0.0020(7) -0.0071(7) -0.0018(7)
C37 0.0180(9) 0.0199(9) 0.0249(9) -0.0001(7) -0.0074(7) -0.0009(7)
C13 0.0220(9) 0.0249(10) 0.0306(10) -0.0006(8) -0.0077(7) -0.0071(7)
C25 0.0264(10) 0.0279(10) 0.0251(9) 0.0066(8) -0.0036(7) -0.0135(8)
C33 0.0169(8) 0.0208(9) 0.0206(8) -0.0021(7) -0.0005(7) -0.0004(7)
C9 0.0189(9) 0.0177(9) 0.0254(9) -0.0009(7) -0.0038(7) -0.0013(7)
C7 0.0180(9) 0.0215(9) 0.0267(9) -0.0013(7) -0.0070(7) -0.0014(7)
C32 0.0207(9) 0.0228(9) 0.0310(10) -0.0037(8) -0.0086(7) -0.0035(7)
C31 0.0241(9) 0.0189(9) 0.0338(10) -0.0005(8) -0.0064(8) -0.0032(7)
C28 0.0372(11) 0.0276(10) 0.0298(10) 0.0028(8) -0.0087(8) -0.0164(8)
C19 0.0297(10) 0.0243(9) 0.0183(8) -0.0005(7) -0.0078(7) -0.0072(8)
C23 0.0254(10) 0.0322(11) 0.0380(11) 0.0105(9) -0.0085(8) -0.0087(8)
C8 0.0226(9) 0.0182(9) 0.0270(9) -0.0001(7) -0.0073(7) 0.0001(7)
C29 0.0407(12) 0.0249(10) 0.0290(10) -0.0019(8) -0.0075(9) -0.0110(8)
C21 0.0260(10) 0.0281(10) 0.0343(11) 0.0029(8) -0.0054(8) 0.0005(8)
C20 0.0208(9) 0.0332(11) 0.0321(10) 0.0024(8) -0.0035(8) -0.0061(8)
C24 0.0303(10) 0.0242(10) 0.0349(11) 0.0034(8) -0.0019(8) -0.0082(8)
C26 0.0252(10) 0.0495(13) 0.0330(11) -0.0063(10) -0.0097(8) 0.0004(9)
C27 0.0333(12) 0.0630(16) 0.0370(12) -0.0179(11) -0.0102(9) 0.0023(11)
Cl45 0.179(8) 0.140(6) 0.099(6) -0.049(5) 0.087(7) -0.055(6)
Cl46 0.063(2) 0.257(8) 0.052(2) -0.061(4) -0.0061(19) 0.001(4)
C38 0.067(4) 0.218(11) 0.028(3) -0.035(5) 0.006(3) -0.094(6)
C44 0.259(15) 0.060(5) 0.072(5) 0.009(4) -0.085(8) -0.017(7)
C39 0.062(4) 0.132(9) 0.078(6) -0.040(6) -0.022(4) 0.024(5)
C42 0.137(8) 0.115(7) 0.048(4) -0.038(5) 0.004(6) 0.016(6)
C40 0.055(3) 0.066(4) 0.035(3) -0.009(2) -0.012(2) -0.022(3)
C43 0.193(11) 0.036(4) 0.089(6) 0.002(4) -0.071(8) 0.003(5)
C41 0.044(4) 0.174(13) 0.037(4) -0.038(5) -0.023(4) 0.030(5)

loop_
_atom_type_symbol
_atom_type_description
_atom_type_scat_dispersion_real
_atom_type_scat_dispersion_imag
_atom_type_scat_source
C C 0.0033 0.0016 'International Tables Vol C Tables 4.2.6.8 and 6.1.1.4'
H H 0.0000 0.0000 'International Tables Vol C Tables 4.2.6.8 and 6.1.1.4'
N N 0.0061 0.0033 'International Tables Vol C Tables 4.2.6.8 and 6.1.1.4'
O O 0.0106 0.0060 'International Tables Vol C Tables 4.2.6.8 and 6.1.1.4'
Cl Cl 0.1484 0.1585 'International Tables Vol C Tables 4.2.6.8 and 6.1.1.4'

loop_
_geom_angle_atom_site_label_1
_geom_angle_atom_site_label_2
_geom_angle_atom_site_label_3
_geom_angle
_geom_angle_site_symmetry_1
_geom_angle_site_symmetry_3
_geom_angle_publ_flag
C15 O6 H6 112.3(17) . . ?
C14 O4 H4 107.8(17) . . ?
C35 N30 C31 116.95(15) . . ?
C17 N16 C21 117.34(16) . . ?
O5 C15 O6 123.13(16) . . ?
O5 C15 C11 124.06(16) . . ?
O6 C15 C11 112.81(15) . . ?
C9 C10 C11 111.65(14) . . ?
C9 C10 H10A 109.3 . . ?
C11 C10 H10A 109.3 . . ?
C9 C10 H10B 109.3 . . ?
C11 C10 H10B 109.3 . . ?
H10A C10 H10B 108.0 . . ?
O3 C14 O4 123.21(17) . . ?
O3 C14 C9 122.79(16) . . ?
O4 C14 C9 113.96(15) . . ?
N30 C35 C34 123.74(16) . . ?
N30 C35 H35 118.1 . . ?
C34 C35 H35 118.1 . . ?
C35 C34 C33 119.37(16) . . ?
C35 C34 H34 120.3 . . ?
C33 C34 H34 120.3 . . ?
C15 C11 C10 110.79(14) . . ?
C15 C11 C12 110.97(14) . . ?
C10 C11 C12 111.33(14) . . ?
C15 C11 H11 107.9 . . ?
C10 C11 H11 107.9 . . ?
C12 C11 H11 107.9 . . ?
C13 O2 H2 109.8(19) . . ?
C33 C36 C37 114.98(14) . . ?
C33 C36 H36A 108.5 . . ?
C37 C36 H36A 108.5 . . ?
C33 C36 H36B 108.5 . . ?
C37 C36 H36B 108.5 . . ?
H36A C36 H36B 107.5 . . ?
C23 N22 C27 117.30(18) . . ?
N16 C17 C18 123.18(17) . . ?
N16 C17 H17 118.4 . . ?
C18 C17 H17 118.4 . . ?
C17 C18 C19 119.67(17) . . ?
C17 C18 H18 120.2 . . ?
C19 C18 H18 120.2 . . ?
C7 C12 C11 109.86(14) . . ?
C7 C12 H12A 109.7 . . ?
C11 C12 H12A 109.7 . . ?
C7 C12 H12B 109.7 . . ?
C11 C12 H12B 109.7 . . ?
H12A C12 H12B 108.2 . . ?
C36 C37 C37 111.20(18) . 2_656 ?
C36 C37 H37A 109.4 . . ?
C37 C37 H37A 109.4 2_656 . ?
C36 C37 H37B 109.4 . . ?
C37 C37 H37B 109.4 2_656 . ?
H37A C37 H37B 108.0 . . ?
O1 C13 O2 123.51(18) . . ?
O1 C13 C7 124.81(17) . . ?
O2 C13 C7 111.68(16) . . ?
C26 C25 C24 117.18(18) . . ?
C26 C25 C28 121.73(18) . . ?
C24 C25 C28 121.09(18) . . ?
C32 C33 C34 116.96(16) . . ?
C32 C33 C36 121.62(16) . . ?
C34 C33 C36 121.39(16) . . ?
C14 C9 C10 112.83(14) . . ?
C14 C9 C8 108.91(14) . . ?
C10 C9 C8 111.08(14) . . ?
C14 C9 H9 108.0 . . ?
C10 C9 H9 108.0 . . ?
C8 C9 H9 108.0 . . ?
C13 C7 C12 112.58(15) . . ?
C13 C7 C8 111.76(15) . . ?
C12 C7 C8 111.10(14) . . ?
C13 C7 H7 107.0 . . ?
C12 C7 H7 107.0 . . ?
C8 C7 H7 107.0 . . ?
C31 C32 C33 119.97(17) . . ?
C31 C32 H32 120.0 . . ?
C33 C32 H32 120.0 . . ?
N30 C31 C32 122.99(17) . . ?
N30 C31 H31 118.5 . . ?
C32 C31 H31 118.5 . . ?
C25 C28 C29 113.17(16) . . ?
C25 C28 H28A 108.9 . . ?
C29 C28 H28A 108.9 . . ?
C25 C28 H28B 108.9 . . ?
C29 C28 H28B 108.9 . . ?
H28A C28 H28B 107.8 . . ?
C20 C19 C18 116.61(17) . . ?
C20 C19 C29 121.90(17) . . ?
C18 C19 C29 121.48(17) . . ?
N22 C23 C24 123.52(19) . . ?
N22 C23 H23 118.2 . . ?
C24 C23 H23 118.2 . . ?
C9 C8 C7 109.60(14) . . ?
C9 C8 H8A 109.7 . . ?
C7 C8 H8A 109.7 . . ?
C9 C8 H8B 109.7 . . ?
C7 C8 H8B 109.7 . . ?
H8A C8 H8B 108.2 . . ?
C19 C29 C28 113.90(16) . . ?
C19 C29 H29A 108.8 . . ?
C28 C29 H29A 108.8 . . ?
C19 C29 H29B 108.8 . . ?
C28 C29 H29B 108.8 . . ?
H29A C29 H29B 107.7 . . ?
N16 C21 C20 122.96(18) . . ?
N16 C21 H21 118.5 . . ?
C20 C21 H21 118.5 . . ?
C21 C20 C19 120.23(17) . . ?
C21 C20 H20 119.9 . . ?
C19 C20 H20 119.9 . . ?
C23 C24 C25 119.15(19) . . ?
C23 C24 H24 120.4 . . ?
C25 C24 H24 120.4 . . ?
C27 C26 C25 120.01(19) . . ?
C27 C26 H26 120.0 . . ?
C25 C26 H26 120.0 . . ?
N22 C27 C26 122.8(2) . . ?
N22 C27 H27 118.6 . . ?
C26 C27 H27 118.6 . . ?
C43 C38 C39 113.8(8) . . ?
C43 C38 Cl45 119.4(7) . . ?
C39 C38 Cl45 119.7(6) . . ?
C43 C38 Cl46 129.0(6) . . ?
C39 C38 Cl46 115.5(6) . . ?
Cl45 C38 Cl46 38.5(3) . . ?
C43 C44 H44A 109.5 . . ?
C43 C44 H44B 109.5 . . ?
H44A C44 H44B 109.5 . . ?
C43 C44 H44C 109.5 . . ?
H44A C44 H44C 109.5 . . ?
H44B C44 H44C 109.5 . . ?
C40 C39 C38 127.0(7) . . ?
C40 C39 H39A 116.5 . . ?
C38 C39 H39A 116.5 . . ?
C41 C42 C43 118.2(9) . . ?
C41 C42 H42A 120.9 . . ?
C43 C42 H42A 120.9 . . ?
C39 C40 C41 115.1(7) . . ?
C39 C40 H40A 122.4 . . ?
C41 C40 H40A 122.4 . . ?
C38 C43 C42 120.1(8) . . ?
C38 C43 C44 120.5(8) . . ?
C42 C43 C44 117.5(8) . . ?
C42 C41 C40 120.7(8) . . ?
C42 C41 H41A 119.7 . . ?
C40 C41 H41A 119.7 . . ?

loop_
_geom_bond_atom_site_label_1
_geom_bond_atom_site_label_2
_geom_bond_distance
_geom_bond_site_symmetry_2
_geom_bond_publ_flag
O6 C15 1.319(2) . ?
O6 H6 0.93(3) . ?
O4 C14 1.319(2) . ?
O4 H4 0.92(3) . ?
O3 C14 1.210(2) . ?
O1 C13 1.203(2) . ?
N30 C35 1.336(2) . ?
N30 C31 1.342(2) . ?
N16 C17 1.331(2) . ?
N16 C21 1.336(3) . ?
C15 O5 1.216(2) . ?
C15 C11 1.514(2) . ?
C10 C9 1.528(2) . ?
C10 C11 1.528(2) . ?
C10 H10A 0.9900 . ?
C10 H10B 0.9900 . ?
C14 C9 1.516(2) . ?
C35 C34 1.378(2) . ?
C35 H35 0.9500 . ?
C34 C33 1.396(2) . ?
C34 H34 0.9500 . ?
C11 C12 1.535(2) . ?
C11 H11 1.0000 . ?
O2 C13 1.321(2) . ?
O2 H2 0.96(3) . ?
C36 C33 1.513(2) . ?
C36 C37 1.525(2) . ?
C36 H36A 0.9900 . ?
C36 H36B 0.9900 . ?
N22 C23 1.329(3) . ?
N22 C27 1.338(3) . ?
C17 C18 1.382(3) . ?
C17 H17 0.9500 . ?
C18 C19 1.391(3) . ?
C18 H18 0.9500 . ?
C12 C7 1.527(2) . ?
C12 H12A 0.9900 . ?
C12 H12B 0.9900 . ?
C37 C37 1.526(3) 2_656 ?
C37 H37A 0.9900 . ?
C37 H37B 0.9900 . ?
C13 C7 1.512(2) . ?
C25 C26 1.382(3) . ?
C25 C24 1.390(3) . ?
C25 C28 1.508(3) . ?
C33 C32 1.385(3) . ?
C9 C8 1.533(2) . ?
C9 H9 1.0000 . ?
C7 C8 1.535(2) . ?
C7 H7 1.0000 . ?
C32 C31 1.383(3) . ?
C32 H32 0.9500 . ?
C31 H31 0.9500 . ?
C28 C29 1.531(3) . ?
C28 H28A 0.9900 . ?
C28 H28B 0.9900 . ?
C19 C20 1.386(3) . ?
C19 C29 1.508(3) . ?
C23 C24 1.383(3) . ?
C23 H23 0.9500 . ?
C8 H8A 0.9900 . ?
C8 H8B 0.9900 . ?
C29 H29A 0.9900 . ?
C29 H29B 0.9900 . ?
C21 C20 1.375(3) . ?
C21 H21 0.9500 . ?
C20 H20 0.9500 . ?
C24 H24 0.9500 . ?
C26 C27 1.379(3) . ?
C26 H26 0.9500 . ?
C27 H27 0.9500 . ?
Cl45 C38 1.699(8) . ?
Cl46 C38 1.743(8) . ?
C38 C43 1.387(2) . ?
C38 C39 1.391(2) . ?
C44 C43 1.521(11) . ?
C44 H44A 0.9800 . ?
C44 H44B 0.9800 . ?
C44 H44C 0.9800 . ?
C39 C40 1.322(9) . ?
C39 H39A 0.9500 . ?
C42 C41 1.340(14) . ?
C42 C43 1.391(2) . ?
C42 H42A 0.9500 . ?
C40 C41 1.390(2) . ?
C40 H40A 0.9500 . ?
C41 H41A 0.9500 . ?
